data_1512152
loop_
_publ_author_name
'Foschi, Francesca'
'Tagliabue, Aaron'
'Mihali, Voichita'
'Pilati, Tullio'
'Pecnikaj, Ilir'
'Penso, Michele'

_publ_section_title
;
 Memory of Chirality Approach to the Enantiodivergent Synthesis of Chiral
 Benzo[d]sultams
;
_journal_issue 14
_journal_name_full 'Organic Letters'
_journal_page_first 3686
_journal_paper_doi 10.1021/ol401557v
_journal_volume 15
_journal_year 2013
_chemical_absolute_configuration ad
_chemical_formula_moiety 'C19 H17 F4 N O4 S'
_chemical_formula_sum 'C19 H17 F4 N O4 S'
_chemical_formula_weight 431.40
_chemical_name_systematic
;
 ?
;
_space_group_IT_number 4
_symmetry_cell_setting monoclinic
_symmetry_space_group_name_Hall 'P 2yb'
_symmetry_space_group_name_H-M 'P 1 21 1'
_atom_sites_solution_hydrogens difmap
_atom_sites_solution_primary direct
_atom_sites_solution_secondary difmap
_audit_creation_method SHELXL-97
_cell_angle_alpha 90.00
_cell_angle_beta 94.95(2)
_cell_angle_gamma 90.00
_cell_formula_units_Z 2
_cell_length_a 8.3971(13)
_cell_length_b 8.7391(15)
_cell_length_c 12.748(2)
_cell_measurement_reflns_used 5945
_cell_measurement_temperature 123(2)
_cell_measurement_theta_max 31.15
_cell_measurement_theta_min 2.80
_cell_volume 932.0(3)
_computing_cell_refinement 'Bruker SAINT'
_computing_data_collection 'Bruker SMART'
_computing_data_reduction 'Bruker SAINT'
_computing_molecular_graphics
;
ORTEP-III (Farrugia, L.J. (1997) Jour. Appl. Cryst. 30, 565)
and  Mercury 1.4.2, CCDC
;
_computing_publication_material 'SHELXL-97 (Sheldrick, 1997)'
_computing_structure_refinement 'SHELXL-97 (Sheldrick, 1997)'
_computing_structure_solution
;
M. C. Burla, R. Caliandro, M. Camalli, B. Carrozzini, G. L. Cascarano, 
L. De Caro, C. Giacovazzo, G. Polidori, and R. Spagna, SIR2004, J. Appl. Cryst., 
2005, 38, 381. 
;
_diffrn_ambient_temperature 123(2)
_diffrn_measured_fraction_theta_full 0.998
_diffrn_measured_fraction_theta_max 0.938
_diffrn_measurement_device_type 'Bruker, APEX 2000, CCD area detector'
_diffrn_measurement_method '\w and \f scans'
_diffrn_radiation_monochromator graphite
_diffrn_radiation_source 'fine-focus sealed tube'
_diffrn_radiation_type MoK\a
_diffrn_radiation_wavelength 0.71073
_diffrn_reflns_av_R_equivalents 0.0147
_diffrn_reflns_av_sigmaI/netI 0.0243
_diffrn_reflns_limit_h_max 12
_diffrn_reflns_limit_h_min -12
_diffrn_reflns_limit_k_max 12
_diffrn_reflns_limit_k_min -12
_diffrn_reflns_limit_l_max 17
_diffrn_reflns_limit_l_min -18
_diffrn_reflns_number 11008
_diffrn_reflns_theta_full 30.00
_diffrn_reflns_theta_max 31.35
_diffrn_reflns_theta_min 1.60
_diffrn_standards_decay_% 0.00
_exptl_absorpt_coefficient_mu 0.240
_exptl_absorpt_correction_type none
_exptl_crystal_colour colourless
_exptl_crystal_density_diffrn 1.537
_exptl_crystal_density_method 'not measured'
_exptl_crystal_description table
_exptl_crystal_F_000 444
_exptl_crystal_size_max 0.40
_exptl_crystal_size_mid 0.36
_exptl_crystal_size_min 0.08
_refine_diff_density_max 0.298
_refine_diff_density_min -0.215
_refine_diff_density_rms 0.042
_refine_ls_abs_structure_details 'Flack H D (1983), Acta Cryst. A39, 876-881'
_refine_ls_abs_structure_Flack 0.03(4)
_refine_ls_extinction_method none
_refine_ls_goodness_of_fit_ref 1.010
_refine_ls_hydrogen_treatment mixed
_refine_ls_matrix_type full
_refine_ls_number_parameters 314
_refine_ls_number_reflns 5519
_refine_ls_number_restraints 47
_refine_ls_restrained_S_all 1.006
_refine_ls_R_factor_all 0.0318
_refine_ls_R_factor_gt 0.0286
_refine_ls_shift/su_max 0.001
_refine_ls_shift/su_mean 0.000
_refine_ls_structure_factor_coef Fsqd
_refine_ls_weighting_details 'w=1/[\s^2^(Fo^2^)+(0.0408P)^2^+0.1374P] where P=(Fo^2^+2Fc^2^)/3'
_refine_ls_weighting_scheme calc
_refine_ls_wR_factor_gt 0.0704
_refine_ls_wR_factor_ref 0.0725
_reflns_number_gt 5180
_reflns_number_total 5519
_reflns_threshold_expression I>2\s(I)
_cod_data_source_file ol401557v_si_004.cif
_cod_data_source_block pe02
_cod_original_sg_symbol_H-M 'P 21'
_cod_database_code 1512152

loop_
_symmetry_equiv_pos_as_xyz
'x, y, z'
'-x, y+1/2, -z'

loop_
_atom_site_label
_atom_site_type_symbol
_atom_site_fract_x
_atom_site_fract_y
_atom_site_fract_z
_atom_site_U_iso_or_equiv
_atom_site_adp_type
_atom_site_occupancy
_atom_site_symmetry_multiplicity
_atom_site_calc_flag
_atom_site_refinement_flags
S1 S 0.16876(4) 0.05966(4) 0.53086(2) 0.02055(7) Uani 1 1 d .
F1 F 0.34849(10) 0.45159(10) 0.79742(6) 0.02443(17) Uani 1 1 d .
F2 F 0.43592(11) 0.65088(10) 0.65486(7) 0.03122(19) Uani 1 1 d .
F3 F 0.39317(11) 0.59038(10) 0.44625(7) 0.0317(2) Uani 1 1 d .
F4 F 0.27358(11) 0.31402(11) 0.37898(6) 0.02881(19) Uani 1 1 d .
O1 O 0.01057(14) 0.07014(17) 0.48059(10) 0.0416(3) Uani 1 1 d .
O2 O 0.27633(16) -0.03731(14) 0.48066(10) 0.0391(3) Uani 1 1 d .
O3 O -0.01621(13) 0.08378(12) 0.82669(9) 0.0310(2) Uani 1 1 d .
O4 O 0.03449(11) 0.33074(11) 0.78737(7) 0.02042(18) Uani 1 1 d .
N1 N 0.17212(17) 0.01842(13) 0.65522(9) 0.0261(3) Uani 1 1 d .
C1 C 0.21195(15) 0.14155(14) 0.73107(9) 0.0174(2) Uani 1 1 d .
C2 C 0.26592(15) 0.27191(14) 0.66323(10) 0.0169(2) Uani 1 1 d .
C3 C 0.32870(16) 0.41214(14) 0.69546(10) 0.0191(2) Uani 1 1 d .
C4 C 0.37387(16) 0.51682(15) 0.62231(11) 0.0216(2) Uani 1 1 d .
C5 C 0.35385(16) 0.48543(16) 0.51546(11) 0.0227(3) Uani 1 1 d .
C6 C 0.29193(16) 0.34605(16) 0.48245(10) 0.0210(2) Uani 1 1 d .
C7 C 0.24976(15) 0.24172(15) 0.55606(10) 0.0178(2) Uani 1 1 d .
C8 C 0.11823(19) -0.13416(16) 0.68480(12) 0.0272(3) Uani 1 1 d D
H8A H 0.1857 -0.1709 0.7462 0.041 Uiso 1 1 calc RD
H8B H 0.1261 -0.2049 0.6258 0.041 Uiso 1 1 calc RD
H8C H 0.0069 -0.1285 0.7021 0.041 Uiso 1 1 calc RD
C9 C 0.34821(15) 0.09115(13) 0.81191(10) 0.0177(2) Uani 1 1 d .
C10 C 0.46908(16) -0.00294(16) 0.78082(11) 0.0225(3) Uani 1 1 d D
H10 H 0.4625(19) -0.038(2) 0.7094(9) 0.027(4) Uiso 1 1 d D
C11 C 0.59812(17) -0.04147(17) 0.85104(12) 0.0274(3) Uani 1 1 d D
H11 H 0.6789(17) -0.1080(19) 0.8280(10) 0.033 Uiso 1 1 d D
C12 C 0.60696(18) 0.01435(18) 0.95352(12) 0.0284(3) Uani 1 1 d D
H12 H 0.6995(16) -0.008(2) 1.0007(10) 0.034 Uiso 1 1 d D
C13 C 0.48775(19) 0.10764(17) 0.98543(11) 0.0275(3) Uani 1 1 d D
H13 H 0.4963(17) 0.150(2) 1.0551(9) 0.033 Uiso 1 1 d D
C14 C 0.35741(17) 0.14593(17) 0.91525(10) 0.0229(2) Uani 1 1 d D
H14 H 0.2789(17) 0.2169(19) 0.9358(12) 0.027 Uiso 1 1 d D
C15 C 0.06035(16) 0.18157(15) 0.78760(10) 0.0202(2) Uani 1 1 d .
C16 C -0.10326(16) 0.39776(16) 0.83874(11) 0.0226(3) Uani 1 1 d .
C17 C -0.0792(2) 0.5678(2) 0.82163(14) 0.0348(3) Uani 1 1 d D
H17A H 0.0231(14) 0.606(3) 0.8546(14) 0.064(8) Uiso 1 1 d D
H17B H -0.1684(16) 0.622(2) 0.8501(14) 0.049(6) Uiso 1 1 d D
H17C H -0.084(2) 0.583(3) 0.7455(6) 0.054(6) Uiso 1 1 d D
C18 C -0.0889(2) 0.3570(2) 0.95474(12) 0.0311(3) Uani 1 1 d .
H18A H -0.105(2) 0.251(2) 0.9662(14) 0.026(4) Uiso 1 1 d .
H18B H -0.179(3) 0.413(3) 0.9883(17) 0.044(6) Uiso 1 1 d .
H18C H 0.012(4) 0.385(3) 0.994(2) 0.071(8) Uiso 1 1 d .
C19 C -0.25846(18) 0.3425(2) 0.78185(13) 0.0300(3) Uani 1 1 d .
H19A H -0.259(2) 0.361(2) 0.7078(17) 0.038(5) Uiso 1 1 d .
H19B H -0.354(3) 0.398(3) 0.8162(17) 0.048(6) Uiso 1 1 d .
H19C H -0.265(3) 0.242(3) 0.7876(17) 0.046(6) Uiso 1 1 d .

loop_
_atom_site_aniso_label
_atom_site_aniso_U_11
_atom_site_aniso_U_22
_atom_site_aniso_U_33
_atom_site_aniso_U_23
_atom_site_aniso_U_13
_atom_site_aniso_U_12
S1 0.02011(14) 0.02230(14) 0.01873(13) -0.00326(12) -0.00125(10) -0.00350(12)
F1 0.0302(4) 0.0223(4) 0.0209(4) -0.0051(3) 0.0024(3) -0.0049(3)
F2 0.0363(5) 0.0171(4) 0.0411(5) -0.0013(4) 0.0084(4) -0.0079(3)
F3 0.0348(5) 0.0285(5) 0.0331(4) 0.0129(3) 0.0096(4) -0.0015(4)
F4 0.0296(4) 0.0398(5) 0.0170(4) 0.0028(3) 0.0015(3) -0.0010(4)
O1 0.0294(5) 0.0457(7) 0.0462(7) 0.0153(6) -0.0179(5) -0.0148(6)
O2 0.0482(7) 0.0291(6) 0.0429(7) -0.0158(5) 0.0195(5) -0.0056(5)
O3 0.0289(5) 0.0234(5) 0.0426(6) 0.0072(4) 0.0137(4) -0.0010(4)
O4 0.0205(4) 0.0175(4) 0.0238(4) 0.0005(3) 0.0050(3) 0.0005(3)
N1 0.0419(7) 0.0168(5) 0.0190(5) -0.0014(4) -0.0006(5) -0.0065(5)
C1 0.0198(5) 0.0148(5) 0.0176(5) -0.0009(4) 0.0018(4) -0.0013(4)
C2 0.0167(5) 0.0157(5) 0.0183(5) 0.0004(4) 0.0018(4) 0.0010(4)
C3 0.0196(6) 0.0174(6) 0.0206(6) -0.0018(4) 0.0025(4) 0.0000(4)
C4 0.0196(6) 0.0160(6) 0.0296(6) 0.0017(5) 0.0045(5) -0.0012(4)
C5 0.0190(6) 0.0237(6) 0.0261(6) 0.0073(5) 0.0059(5) 0.0024(5)
C6 0.0173(5) 0.0276(7) 0.0181(5) 0.0024(5) 0.0015(4) 0.0033(5)
C7 0.0155(5) 0.0185(5) 0.0195(5) -0.0009(4) 0.0017(4) 0.0000(4)
C8 0.0306(7) 0.0172(6) 0.0333(7) -0.0001(5) -0.0012(6) -0.0055(5)
C9 0.0192(5) 0.0144(5) 0.0196(5) 0.0028(4) 0.0023(4) 0.0001(4)
C10 0.0234(6) 0.0195(6) 0.0253(6) -0.0002(5) 0.0061(5) 0.0005(5)
C11 0.0241(6) 0.0225(6) 0.0360(8) 0.0047(5) 0.0054(6) 0.0047(5)
C12 0.0257(7) 0.0271(7) 0.0313(7) 0.0095(5) -0.0030(5) 0.0004(5)
C13 0.0316(7) 0.0292(7) 0.0208(6) 0.0021(5) -0.0022(5) 0.0005(6)
C14 0.0250(6) 0.0216(6) 0.0221(6) 0.0004(5) 0.0025(5) 0.0026(5)
C15 0.0192(6) 0.0212(6) 0.0201(5) 0.0016(5) 0.0015(4) -0.0007(5)
C16 0.0211(6) 0.0220(6) 0.0250(6) 0.0004(5) 0.0050(5) 0.0037(5)
C17 0.0404(8) 0.0218(7) 0.0437(8) -0.0011(7) 0.0130(7) 0.0042(7)
C18 0.0338(8) 0.0378(8) 0.0220(6) -0.0013(6) 0.0047(6) 0.0043(7)
C19 0.0218(7) 0.0355(8) 0.0320(7) 0.0059(6) -0.0009(6) 0.0026(6)

loop_
_atom_type_symbol
_atom_type_description
_atom_type_scat_dispersion_real
_atom_type_scat_dispersion_imag
_atom_type_scat_source
C C 0.0033 0.0016 'International Tables Vol C Tables 4.2.6.8 and 6.1.1.4'
H H 0.0000 0.0000 'International Tables Vol C Tables 4.2.6.8 and 6.1.1.4'
N N 0.0061 0.0033 'International Tables Vol C Tables 4.2.6.8 and 6.1.1.4'
O O 0.0106 0.0060 'International Tables Vol C Tables 4.2.6.8 and 6.1.1.4'
F F 0.0171 0.0103 'International Tables Vol C Tables 4.2.6.8 and 6.1.1.4'
S S 0.1246 0.1234 'International Tables Vol C Tables 4.2.6.8 and 6.1.1.4'

loop_
_geom_angle_atom_site_label_1
_geom_angle_atom_site_label_2
_geom_angle_atom_site_label_3
_geom_angle
O1 S1 O2 115.89(9)
O1 S1 N1 112.94(8)
O2 S1 N1 110.31(8)
O1 S1 C7 110.87(7)
O2 S1 C7 111.76(7)
N1 S1 C7 92.80(6)
C15 O4 C16 121.20(10)
C1 N1 C8 123.73(11)
C1 N1 S1 117.70(9)
C8 N1 S1 118.21(9)
N1 C1 C2 103.69(10)
N1 C1 C9 110.26(10)
C2 C1 C9 110.76(10)
N1 C1 C15 108.74(11)
C2 C1 C15 112.98(10)
C9 C1 C15 110.20(10)
C3 C2 C7 117.63(12)
C3 C2 C1 128.25(11)
C7 C2 C1 114.12(11)
F1 C3 C2 121.87(11)
F1 C3 C4 117.74(11)
C2 C3 C4 120.39(12)
F2 C4 C3 119.60(12)
F2 C4 C5 119.39(12)
C3 C4 C5 121.00(12)
F3 C5 C6 121.00(13)
F3 C5 C4 119.88(13)
C6 C5 C4 119.11(12)
F4 C6 C5 119.52(12)
F4 C6 C7 121.10(12)
C5 C6 C7 119.38(12)
C6 C7 C2 122.46(12)
C6 C7 S1 126.60(10)
C2 C7 S1 110.94(10)
N1 C8 H8A 109.5
N1 C8 H8B 109.5
H8A C8 H8B 109.5
N1 C8 H8C 109.5
H8A C8 H8C 109.5
H8B C8 H8C 109.5
C10 C9 C14 119.28(12)
C10 C9 C1 119.86(11)
C14 C9 C1 120.75(11)
C11 C10 C9 120.58(13)
C11 C10 H10 121.0(10)
C9 C10 H10 118.4(10)
C10 C11 C12 119.80(13)
C10 C11 H11 118.9(8)
C12 C11 H11 121.3(8)
C13 C12 C11 120.21(13)
C13 C12 H12 120.4(8)
C11 C12 H12 119.3(8)
C12 C13 C14 120.16(14)
C12 C13 H13 120.2(8)
C14 C13 H13 119.6(8)
C13 C14 C9 119.97(13)
C13 C14 H14 120.0(9)
C9 C14 H14 119.8(9)
O3 C15 O4 127.45(12)
O3 C15 C1 121.34(12)
O4 C15 C1 111.20(11)
O4 C16 C19 109.34(12)
O4 C16 C18 109.60(11)
C19 C16 C18 112.64(13)
O4 C16 C17 101.71(11)
C19 C16 C17 111.27(13)
C18 C16 C17 111.71(13)
C16 C17 H17A 113.3(15)
C16 C17 H17B 107.8(13)
H17A C17 H17B 110.1(13)
C16 C17 H17C 106.1(15)
H17A C17 H17C 109.6(13)
H17B C17 H17C 109.9(13)
C16 C18 H18A 112.2(11)
C16 C18 H18B 107.3(12)
H18A C18 H18B 106.2(17)
C16 C18 H18C 115.2(18)
H18A C18 H18C 107(2)
H18B C18 H18C 108(2)
C16 C19 H19A 110.5(13)
C16 C19 H19B 107.8(12)
H19A C19 H19B 112.7(18)
C16 C19 H19C 109.7(15)
H19A C19 H19C 104.8(19)
H19B C19 H19C 111(2)

loop_
_geom_bond_atom_site_label_1
_geom_bond_atom_site_label_2
_geom_bond_distance
S1 O1 1.4271(12)
S1 O2 1.4294(12)
S1 N1 1.6236(13)
S1 C7 1.7492(13)
F1 C3 1.3412(15)
F2 C4 1.3338(16)
F3 C5 1.3338(15)
F4 C6 1.3442(15)
O3 C15 1.2029(16)
O4 C15 1.3216(16)
O4 C16 1.4968(16)
N1 C1 1.4659(17)
N1 C8 1.4678(18)
C1 C2 1.5227(17)
C1 C9 1.5369(18)
C1 C15 1.5558(18)
C2 C3 1.3825(18)
C2 C7 1.3866(17)
C3 C4 1.3825(18)
C4 C5 1.385(2)
C5 C6 1.376(2)
C6 C7 1.3764(18)
C8 H8A 0.9800
C8 H8B 0.9800
C8 H8C 0.9800
C9 C10 1.3903(18)
C9 C14 1.3975(18)
C10 C11 1.386(2)
C10 H10 0.957(10)
C11 C12 1.391(2)
C11 H11 0.959(11)
C12 C13 1.379(2)
C12 H12 0.961(11)
C13 C14 1.393(2)
C13 H13 0.959(10)
C14 H14 0.958(10)
C16 C19 1.515(2)
C16 C18 1.516(2)
C16 C17 1.518(2)
C17 H17A 0.982(7)
C17 H17B 0.983(7)
C17 H17C 0.977(7)
C18 H18A 0.95(2)
C18 H18B 1.02(2)
C18 H18C 0.98(3)
C19 H19A 0.96(2)
C19 H19B 1.07(2)
C19 H19C 0.88(3)

loop_
_geom_torsion_atom_site_label_1
_geom_torsion_atom_site_label_2
_geom_torsion_atom_site_label_3
_geom_torsion_atom_site_label_4
_geom_torsion
O1 S1 N1 C1 -105.54(12)
O2 S1 N1 C1 122.99(11)
C7 S1 N1 C1 8.54(11)
O1 S1 N1 C8 67.83(14)
O2 S1 N1 C8 -63.64(13)
C7 S1 N1 C8 -178.09(12)
C8 N1 C1 C2 178.04(13)
S1 N1 C1 C2 -8.98(14)
C8 N1 C1 C9 59.44(17)
S1 N1 C1 C9 -127.59(10)
C8 N1 C1 C15 -61.49(17)
S1 N1 C1 C15 111.48(11)
N1 C1 C2 C3 -174.57(13)
C9 C1 C2 C3 -56.31(17)
C15 C1 C2 C3 67.88(16)
N1 C1 C2 C7 4.78(14)
C9 C1 C2 C7 123.04(11)
C15 C1 C2 C7 -112.77(12)
C7 C2 C3 F1 179.88(11)
C1 C2 C3 F1 -0.8(2)
C7 C2 C3 C4 -0.32(18)
C1 C2 C3 C4 179.01(12)
F1 C3 C4 F2 0.57(18)
C2 C3 C4 F2 -179.24(12)
F1 C3 C4 C5 -178.62(12)
C2 C3 C4 C5 1.57(19)
F2 C4 C5 F3 -1.53(19)
C3 C4 C5 F3 177.65(12)
F2 C4 C5 C6 179.07(12)
C3 C4 C5 C6 -1.74(19)
F3 C5 C6 F4 1.27(19)
C4 C5 C6 F4 -179.34(12)
F3 C5 C6 C7 -178.71(12)
C4 C5 C6 C7 0.67(19)
F4 C6 C7 C2 -179.42(12)
C5 C6 C7 C2 0.57(19)
F4 C6 C7 S1 -0.26(18)
C5 C6 C7 S1 179.73(10)
C3 C2 C7 C6 -0.75(18)
C1 C2 C7 C6 179.83(11)
C3 C2 C7 S1 179.98(10)
C1 C2 C7 S1 0.55(13)
O1 S1 C7 C6 -68.35(13)
O2 S1 C7 C6 62.59(14)
N1 S1 C7 C6 175.78(12)
O1 S1 C7 C2 110.88(10)
O2 S1 C7 C2 -118.17(11)
N1 S1 C7 C2 -4.98(10)
N1 C1 C9 C10 35.30(16)
C2 C1 C9 C10 -78.89(14)
C15 C1 C9 C10 155.35(12)
N1 C1 C9 C14 -148.46(12)
C2 C1 C9 C14 97.35(14)
C15 C1 C9 C14 -28.41(16)
C14 C9 C10 C11 -0.4(2)
C1 C9 C10 C11 175.85(12)
C9 C10 C11 C12 0.0(2)
C10 C11 C12 C13 0.1(2)
C11 C12 C13 C14 0.3(2)
C12 C13 C14 C9 -0.7(2)
C10 C9 C14 C13 0.8(2)
C1 C9 C14 C13 -175.47(13)
C16 O4 C15 O3 -0.5(2)
C16 O4 C15 C1 -179.00(10)
N1 C1 C15 O3 50.45(17)
C2 C1 C15 O3 165.00(12)
C9 C1 C15 O3 -70.51(16)
N1 C1 C15 O4 -130.93(11)
C2 C1 C15 O4 -16.38(15)
C9 C1 C15 O4 108.11(12)
C15 O4 C16 C19 -64.25(15)
C15 O4 C16 C18 59.67(16)
C15 O4 C16 C17 178.01(12)
